data_2012558
loop_
_publ_author_name
' Taylor, Stephen P. '
' Krawiec, Mariusz '
' Hwu, Shiou-Jyh '

_publ_section_title
;
 High-temperature synthesis of Rb~2~MnP~2~S~6~ in molten salt medium
;
_journal_issue 3
_journal_name_full 'Acta Crystallographica Section C'
_journal_page_first i27
_journal_page_last i28
_journal_paper_doi 10.1107/S0108270101018017
_journal_volume 58
_journal_year 2002
_chemical_formula_structural 'Rb2 Mn P2 S6'
_chemical_formula_sum 'Mn P2 Rb2 S6'
_chemical_formula_weight 480.18
_chemical_name_systematic
;
rubidium manganese hexathiodiphosphate
;
_space_group_IT_number 14
_symmetry_cell_setting monoclinic
_symmetry_space_group_name_Hall '-P 2yn'
_symmetry_space_group_name_H-M 'P 1 21/n 1'
_atom_sites_solution_hydrogens geom
_atom_sites_solution_primary direct
_atom_sites_solution_secondary difmap
_cell_angle_alpha 90.00
_cell_angle_beta 97.74(3)
_cell_angle_gamma 90.00
_cell_formula_units_Z 2
_cell_length_a 6.1570(12)
_cell_length_b 12.308(3)
_cell_length_c 7.5610(15)
_cell_measurement_reflns_used 6144
_cell_measurement_temperature 293(2)
_cell_measurement_theta_max 26.08
_cell_measurement_theta_min 1.65
_cell_volume 567.8(2)
_computing_cell_refinement 'CrystalClear (Rigaku Corporation, 1999)'
_computing_data_collection 'CrystalClear (Rigaku Corporation, 1999)'
_computing_data_reduction 'CrystalClear (Rigaku Corporation, 1999)'
_computing_publication_material 'Molecular Structure Corporation, 1997-1999)'
_computing_structure_refinement 'SHELXL97 (Sheldrick, 1997)'
_computing_structure_solution 'SHELXS97 (Sheldrick, 1990)'
_diffrn_ambient_temperature 293(2)
_diffrn_detector_area_resol_mean 0
_diffrn_measured_fraction_theta_full .988
_diffrn_measured_fraction_theta_max .988
_diffrn_measurement_device_type 'Rigaku APC8'
_diffrn_measurement_method '\w scans'
_diffrn_radiation_monochromator graphite
_diffrn_radiation_source 'fine-focus sealed tube'
_diffrn_radiation_type MoK\a
_diffrn_radiation_wavelength .71073
_diffrn_reflns_av_R_equivalents .0549
_diffrn_reflns_av_sigmaI/netI .0294
_diffrn_reflns_limit_h_max 7
_diffrn_reflns_limit_h_min -7
_diffrn_reflns_limit_k_max 14
_diffrn_reflns_limit_k_min -15
_diffrn_reflns_limit_l_max 9
_diffrn_reflns_limit_l_min -9
_diffrn_reflns_number 5210
_diffrn_reflns_theta_full 26.08
_diffrn_reflns_theta_max 26.08
_diffrn_reflns_theta_min 3.18
_exptl_absorpt_coefficient_mu 11.002
_exptl_absorpt_correction_T_max .577
_exptl_absorpt_correction_T_min .258
_exptl_absorpt_correction_type multi-scan
_exptl_absorpt_process_details
;
REQABA Empirical Absorption Correction using REQABA (Jacobson, 1999)
;
_exptl_crystal_colour yellow
_exptl_crystal_density_diffrn 2.809
_exptl_crystal_density_method 'not measured'
_exptl_crystal_description plate
_exptl_crystal_F_000 450
_exptl_crystal_size_max .15
_exptl_crystal_size_mid .05
_exptl_crystal_size_min .05
_refine_diff_density_max 1.060
_refine_diff_density_min -.728
_refine_ls_goodness_of_fit_ref 1.318
_refine_ls_matrix_type full
_refine_ls_number_parameters 52
_refine_ls_number_reflns 1110
_refine_ls_number_restraints 0
_refine_ls_restrained_S_all 1.318
_refine_ls_R_factor_all .0600
_refine_ls_R_factor_gt .0549
_refine_ls_shift/su_max .000
_refine_ls_shift/su_mean .000
_refine_ls_structure_factor_coef Fsqd
_refine_ls_weighting_details 'calc w=1/[\s^2^(Fo^2^)+(0.0001P)^2^+12.3434P] where P=(Fo^2^+2Fc^2^)/3'
_refine_ls_weighting_scheme calc
_refine_ls_wR_factor_gt .1349
_refine_ls_wR_factor_ref .1369
_reflns_number_gt 1034
_reflns_number_total 1110
_reflns_threshold_expression I>2sigma(I)
_cod_data_source_file br1335.cif
_cod_data_source_block I
_cod_depositor_comments
;
The following automatic conversions were performed:
'_symmetry_cell_setting' value 'Monoclinic' changed to 'monoclinic'
according to '/home/saulius/struct/CIF-dictionaries/cif_core.dic'
dictionary named 'cif_core.dic' version 2.4.1 from 2010-06-29.

Automatic conversion script
Id: cif_fix_enum 1527 2010-12-29 10:47:43Z saulius 

The following automatic conversions were performed:

'_symmetry_cell_setting' value 'Monoclinic' changed to 'monoclinic'
according to /home/saulius/struct/CIF-dictionaries/cif_core.dic
dictionary named 'cif_core.dic' version 2.4.1 from 2010-06-29.

Automatic conversion script
Id: cif_fix_values 1715 2011-07-08 13:25:40Z adriana 
;
_cod_original_sg_symbol_H-M 'P 21/n'
_cod_database_code 2012558
_cod_database_fobs_code 2012558

loop_
_symmetry_equiv_pos_as_xyz
'x, y, z'
'-x+1/2, y+1/2, -z+1/2'
'-x, -y, -z'
'x-1/2, -y-1/2, z-1/2'

loop_
_atom_site_label
_atom_site_fract_x
_atom_site_fract_y
_atom_site_fract_z
_atom_site_U_iso_or_equiv
_atom_site_adp_type
_atom_site_calc_flag
_atom_site_refinement_flags
_atom_site_occupancy
_atom_site_disorder_assembly
_atom_site_disorder_group
_atom_site_type_symbol
Rb1 .22904(19) .17337(9) .02473(16) .0383(4) Uani d . 1 . . Rb
Mn1 .0000 .0000 .5000 .0233(5) Uani d S 1 . . Mn
P1 .4702(4) .04003(19) .6252(3) .0166(5) Uani d . 1 . . P
S1 .2286(4) -.0774(2) .2535(3) .0251(6) Uani d . 1 . . S
S2 .3017(4) -.0697(2) .7518(3) .0235(5) Uani d . 1 . . S
S3 .2731(4) .1673(2) .5466(4) .0263(6) Uani d . 1 . . S

loop_
_atom_site_aniso_label
_atom_site_aniso_U_11
_atom_site_aniso_U_22
_atom_site_aniso_U_33
_atom_site_aniso_U_12
_atom_site_aniso_U_13
_atom_site_aniso_U_23
Rb1 .0377(6) .0316(6) .0425(7) .0101(5) -.0056(5) -.0046(5)
Mn1 .0109(9) .0270(11) .0320(12) -.0009(8) .0030(8) .0000(9)
P1 .0119(10) .0161(11) .0220(12) -.0011(8) .0032(9) -.0010(9)
S1 .0159(11) .0325(13) .0262(13) -.0047(10) -.0003(9) -.0068(10)
S2 .0166(11) .0275(13) .0273(13) -.0005(9) .0061(9) .0093(10)
S3 .0194(11) .0159(11) .0445(16) .0038(9) .0071(11) .0005(10)

loop_
_atom_type_symbol
_atom_type_description
_atom_type_scat_dispersion_real
_atom_type_scat_dispersion_imag
_atom_type_scat_source
P P .1023 .0942 'International Tables Vol C Tables 4.2.6.8 and 6.1.1.4'
S S .1246 .1234 'International Tables Vol C Tables 4.2.6.8 and 6.1.1.4'
Mn Mn .3368 .7283 'International Tables Vol C Tables 4.2.6.8 and 6.1.1.4'
Rb Rb -.9393 2.9676 'International Tables Vol C Tables 4.2.6.8 and 6.1.1.4'

loop_
_geom_angle_atom_site_label_1
_geom_angle_atom_site_label_2
_geom_angle_atom_site_label_3
_geom_angle_site_symmetry_1
_geom_angle_site_symmetry_3
_geom_angle
_geom_angle_publ_flag
S2 Rb1 S3 3_656 4_565 146.56(8) ?
S2 Rb1 S1 3_656 3 137.51(7) ?
S3 Rb1 S1 4_565 3 67.94(7) ?
S2 Rb1 S1 3_656 2 95.04(7) ?
S3 Rb1 S1 4_565 2 59.03(6) ?
S1 Rb1 S1 3 2 126.14(7) ?
S2 Rb1 S1 3_656 . 59.02(6) ?
S3 Rb1 S1 4_565 . 114.75(7) ?
S1 Rb1 S1 3 . 86.88(7) ?
S1 Rb1 S1 2 . 122.48(4) ?
S2 Rb1 S3 3_656 1_554 108.21(7) ?
S3 Rb1 S3 4_565 1_554 103.17(7) ?
S1 Rb1 S3 3 1_554 63.83(6) ?
S1 Rb1 S3 2 1_554 118.79(7) ?
S1 Rb1 S3 . 1_554 118.02(6) ?
S2 Rb1 S2 3_656 1_554 79.31(7) ?
S3 Rb1 S2 4_565 1_554 130.39(7) ?
S1 Rb1 S2 3 1_554 62.47(6) ?
S1 Rb1 S2 2 1_554 166.73(7) ?
S1 Rb1 S2 . 1_554 64.84(6) ?
S3 Rb1 S2 1_554 1_554 53.25(6) ?
S2 Rb1 S2 3_656 2 124.45(7) ?
S3 Rb1 S2 4_565 2 64.55(6) ?
S1 Rb1 S2 3 2 88.49(6) ?
S1 Rb1 S2 2 2 61.67(6) ?
S1 Rb1 S2 . 2 175.16(6) ?
S3 Rb1 S2 1_554 2 58.40(6) ?
S2 Rb1 S2 1_554 2 111.66(4) ?
S2 Rb1 S3 3_656 4_665 59.65(6) ?
S3 Rb1 S3 4_565 4_665 114.59(7) ?
S1 Rb1 S3 3 4_665 145.35(7) ?
S1 Rb1 S3 2 4_665 61.66(6) ?
S1 Rb1 S3 . 4_665 118.64(6) ?
S3 Rb1 S3 1_554 4_665 82.73(7) ?
S2 Rb1 S3 1_554 4_665 105.37(6) ?
S2 Rb1 S3 2 4_665 65.04(6) ?
S2 Rb1 P1 3_656 1_554 80.80(6) ?
S3 Rb1 P1 4_565 1_554 132.34(7) ?
S1 Rb1 P1 3 1_554 75.61(6) ?
S1 Rb1 P1 2 1_554 136.90(7) ?
S1 Rb1 P1 . 1_554 92.12(6) ?
S3 Rb1 P1 1_554 1_554 30.79(5) ?
S2 Rb1 P1 1_554 1_554 30.69(5) ?
S2 Rb1 P1 2 1_554 85.39(6) ?
S3 Rb1 P1 4_665 1_554 80.12(6) ?
S2 Rb1 S3 3_656 . 63.43(6) ?
S3 Rb1 S3 4_565 . 84.78(7) ?
S1 Rb1 S3 3 . 122.79(7) ?
S1 Rb1 S3 2 . 62.75(6) ?
S1 Rb1 S3 . . 59.72(6) ?
S3 Rb1 S3 1_554 . 171.55(8) ?
S2 Rb1 S3 1_554 . 123.34(6) ?
S2 Rb1 S3 2 . 124.33(6) ?
S3 Rb1 S3 4_665 . 91.41(7) ?
P1 Rb1 S3 1_554 . 142.13(6) ?
S2 Rb1 P1 3_656 4_565 124.99(6) ?
S3 Rb1 P1 4_565 4_565 30.48(5) ?
S1 Rb1 P1 3 4_565 95.94(6) ?
S1 Rb1 P1 2 4_565 30.25(5) ?
S1 Rb1 P1 . 4_565 130.71(7) ?
S3 Rb1 P1 1_554 4_565 106.90(6) ?
S2 Rb1 P1 1_554 4_565 154.75(6) ?
S2 Rb1 P1 2 4_565 51.22(5) ?
S3 Rb1 P1 4_665 4_565 84.80(6) ?
P1 Rb1 P1 1_554 4_565 136.32(6) ?
S3 Rb1 P1 . 4_565 78.48(6) ?
S2 Mn1 S2 . 3_556 180.0 ?
S2 Mn1 S3 . 3_556 102.54(8) y
S2 Mn1 S3 3_556 3_556 77.46(8) ?
S2 Mn1 S3 . . 77.46(8) y
S2 Mn1 S3 3_556 . 102.54(8) ?
S3 Mn1 S3 3_556 . 180.00(10) ?
S2 Mn1 S1 . 3_556 89.90(8) y
S2 Mn1 S1 3_556 3_556 90.10(8) ?
S3 Mn1 S1 3_556 3_556 89.15(8) ?
S3 Mn1 S1 . 3_556 90.85(8) y
S2 Mn1 S1 . . 90.10(8) y
S2 Mn1 S1 3_556 . 89.90(8) ?
S3 Mn1 S1 3_556 . 90.85(8) ?
S3 Mn1 S1 . . 89.15(8) y
S1 Mn1 S1 3_556 . 180.00(7) ?
S2 Mn1 P1 . . 41.88(7) ?
S2 Mn1 P1 3_556 . 138.12(7) ?
S3 Mn1 P1 3_556 . 138.26(7) ?
S3 Mn1 P1 . . 41.74(7) ?
S1 Mn1 P1 3_556 . 107.65(7) ?
S1 Mn1 P1 . . 72.35(7) ?
S2 Mn1 P1 . 3_556 138.12(7) ?
S2 Mn1 P1 3_556 3_556 41.88(7) ?
S3 Mn1 P1 3_556 3_556 41.74(7) ?
S3 Mn1 P1 . 3_556 138.26(7) ?
S1 Mn1 P1 3_556 3_556 72.35(7) ?
S1 Mn1 P1 . 3_556 107.65(7) ?
P1 Mn1 P1 . 3_556 180.0 ?
S1 P1 S2 3_656 . 115.95(15) y
S1 P1 S3 3_656 . 115.97(16) y
S2 P1 S3 . . 109.32(14) y
S1 P1 P1 3_656 3_656 104.14(16) y
S2 P1 P1 . 3_656 105.25(17) y
S3 P1 P1 . 3_656 104.85(18) y
S1 P1 Mn1 3_656 . 170.44(13) ?
S2 P1 Mn1 . . 59.90(9) ?
S3 P1 Mn1 . . 60.85(9) ?
P1 P1 Mn1 3_656 . 85.41(12) ?
S1 P1 Rb1 3_656 1_556 88.52(11) ?
S2 P1 Rb1 . 1_556 68.96(10) ?
S3 P1 Rb1 . 1_556 68.02(10) ?
P1 P1 Rb1 3_656 1_556 167.32(15) ?
Mn1 P1 Rb1 . 1_556 81.95(6) ?
S1 P1 Rb1 3_656 4_666 61.07(10) ?
S2 P1 Rb1 . 4_666 157.75(12) ?
S3 P1 Rb1 . 4_666 59.85(9) ?
P1 P1 Rb1 3_656 4_666 96.60(13) ?
Mn1 P1 Rb1 . 4_666 119.00(7) ?
Rb1 P1 Rb1 1_556 4_666 88.79(5) ?
S1 P1 Rb1 3_656 3_656 62.06(10) ?
S2 P1 Rb1 . 3_656 57.95(9) ?
S3 P1 Rb1 . 3_656 155.38(13) ?
P1 P1 Rb1 3_656 3_656 99.13(13) ?
Mn1 P1 Rb1 . 3_656 116.56(7) ?
Rb1 P1 Rb1 1_556 3_656 87.38(6) ?
Rb1 P1 Rb1 4_666 3_656 123.07(6) ?
P1 S1 Mn1 3_656 . 98.10(12) ?
P1 S1 Rb1 3_656 3 167.00(13) ?
Mn1 S1 Rb1 . 3 94.77(7) ?
P1 S1 Rb1 3_656 2_545 88.68(11) ?
Mn1 S1 Rb1 . 2_545 89.44(8) ?
Rb1 S1 Rb1 3 2_545 89.66(6) ?
P1 S1 Rb1 3_656 . 87.84(11) ?
Mn1 S1 Rb1 . . 93.76(8) ?
Rb1 S1 Rb1 3 . 93.12(7) ?
Rb1 S1 Rb1 2_545 . 175.57(8) ?
P1 S2 Mn1 . . 78.22(10) ?
P1 S2 Rb1 . 3_656 91.74(10) ?
Mn1 S2 Rb1 . 3_656 163.36(10) ?
P1 S2 Rb1 . 1_556 80.34(11) ?
Mn1 S2 Rb1 . 1_556 90.77(7) ?
Rb1 S2 Rb1 3_656 1_556 100.69(7) ?
P1 S2 Rb1 . 2_545 106.70(11) ?
Mn1 S2 Rb1 . 2_545 83.92(7) ?
Rb1 S2 Rb1 3_656 2_545 86.37(6) ?
Rb1 S2 Rb1 1_556 2_545 170.01(7) ?
P1 S3 Mn1 . . 77.41(10) ?
P1 S3 Rb1 . 4_666 89.67(10) ?
Mn1 S3 Rb1 . 4_666 160.30(10) ?
P1 S3 Rb1 . 1_556 81.19(11) ?
Mn1 S3 Rb1 . 1_556 90.97(8) ?
Rb1 S3 Rb1 4_666 1_556 101.82(8) ?
P1 S3 Rb1 . 4_566 152.64(12) ?
Mn1 S3 Rb1 . 4_566 81.83(6) ?
Rb1 S3 Rb1 4_666 4_566 114.59(7) ?
Rb1 S3 Rb1 1_556 4_566 81.54(6) ?
P1 S3 Rb1 . . 105.55(12) ?
Mn1 S3 Rb1 . . 85.67(7) ?
Rb1 S3 Rb1 4_666 . 83.53(7) ?
Rb1 S3 Rb1 1_556 . 171.55(8) ?
Rb1 S3 Rb1 4_566 . 90.30(6) ?

loop_
_geom_bond_atom_site_label_1
_geom_bond_atom_site_label_2
_geom_bond_site_symmetry_2
_geom_bond_distance
_geom_bond_publ_flag
Rb1 S2 3_656 3.393(3) ?
Rb1 S3 4_565 3.446(3) ?
Rb1 S1 3 3.488(3) ?
Rb1 S1 2 3.489(3) ?
Rb1 S1 . 3.538(3) ?
Rb1 S3 1_554 3.663(3) ?
Rb1 S2 1_554 3.695(3) ?
Rb1 S2 2 3.782(3) ?
Rb1 S3 4_665 3.866(3) ?
Rb1 P1 1_554 3.903(3) ?
Rb1 S3 . 3.919(3) ?
Rb1 P1 4_565 3.986(3) ?
Mn1 S2 . 2.619(3) y
Mn1 S2 3_556 2.619(3) ?
Mn1 S3 3_556 2.652(3) ?
Mn1 S3 . 2.652(3) y
Mn1 S1 3_556 2.659(3) ?
Mn1 S1 . 2.659(3) y
Mn1 P1 . 2.964(2) y
Mn1 P1 3_556 2.964(2) ?
P1 S1 3_656 2.008(3) y
P1 S2 . 2.021(3) y
P1 S3 . 2.022(3) y
P1 P1 3_656 2.208(5) y
P1 Rb1 1_556 3.903(3) ?
P1 Rb1 4_666 3.986(3) ?
P1 Rb1 3_656 4.002(3) ?
S1 P1 3_656 2.008(3) ?
S1 Rb1 3 3.488(3) ?
S1 Rb1 2_545 3.489(3) ?
S2 Rb1 3_656 3.393(3) ?
S2 Rb1 1_556 3.695(3) ?
S2 Rb1 2_545 3.782(3) ?
S3 Rb1 4_666 3.446(3) ?
S3 Rb1 1_556 3.663(3) ?
S3 Rb1 4_566 3.866(3) ?
